data_4120184
loop_
_publ_author_name
'Moran Feller'
'Yael Diskin-Posner'
'Gregory Leitus'
'Linda J. W. Shimon'
'David Milstein'

_publ_section_title
;
 Direct Observation of Reductive Elimination of MeX (X = Cl, Br, I) from
 RhIII Complexes: Mechanistic Insight and the Importance of Sterics
;
_journal_name_full 'Journal of the American Chemical Society'
_journal_page_first 11040
_journal_page_last 11047
_journal_paper_doi 10.1021/ja401852c
_journal_volume 135
_journal_year 2013
_chemical_formula_moiety 'C20 H38 Br N P2 Rh, B F4'
_chemical_formula_sum 'C20 H38 B Br F4 N P2 Rh'
_chemical_formula_weight 624.08
_chemical_name_systematic
; 
 ? 
;
_space_group_IT_number 2
_symmetry_cell_setting triclinic
_symmetry_space_group_name_Hall '-P 1'
_symmetry_space_group_name_H-M 'P -1'
_atom_sites_solution_hydrogens geom
_atom_sites_solution_primary direct
_atom_sites_solution_secondary difmap
_audit_creation_method SHELXL-97
_cell_angle_alpha 87.191(3)
_cell_angle_beta 87.508(4)
_cell_angle_gamma 73.930(3)
_cell_formula_units_Z 4
_cell_length_a 7.7491(6)
_cell_length_b 11.2556(7)
_cell_length_c 30.108(2)
_cell_measurement_reflns_used 78345
_cell_measurement_temperature 120(2)
_cell_measurement_theta_max 33.54
_cell_measurement_theta_min 2.03
_cell_volume 2519.2(3)
_computing_cell_refinement 'Bruker Apex2'
_computing_data_collection 'Bruker Apex2'
_computing_data_reduction 'Bruker Apex2'
_computing_structure_refinement 'SHELXL-97 (Sheldrick, 1997)'
_computing_structure_solution 'SHELXS-97 (Sheldrick, 1990)'
_diffrn_ambient_temperature 120(2)
_diffrn_measured_fraction_theta_full 0.973
_diffrn_measured_fraction_theta_max 0.973
_diffrn_measurement_device_type 'Bruker KappaApexII CCD'
_diffrn_measurement_method 'phi and omega scans'
_diffrn_radiation_monochromator graphite
_diffrn_radiation_source 'fine-focus sealed tube'
_diffrn_radiation_type MoK\a
_diffrn_radiation_wavelength 0.71073
_diffrn_reflns_av_R_equivalents 0.0313
_diffrn_reflns_av_sigmaI/netI 0.0360
_diffrn_reflns_limit_h_max 11
_diffrn_reflns_limit_h_min -11
_diffrn_reflns_limit_k_max 17
_diffrn_reflns_limit_k_min -17
_diffrn_reflns_limit_l_max 46
_diffrn_reflns_limit_l_min -46
_diffrn_reflns_number 78345
_diffrn_reflns_theta_full 33.54
_diffrn_reflns_theta_max 33.54
_diffrn_reflns_theta_min 2.03
_exptl_absorpt_coefficient_mu 2.429
_exptl_absorpt_correction_T_max 0.8294
_exptl_absorpt_correction_T_min 0.5294
_exptl_absorpt_correction_type multi-scan
_exptl_absorpt_process_details 'Bruker Apex2'
_exptl_crystal_colour orange
_exptl_crystal_density_diffrn 1.646
_exptl_crystal_description plate
_exptl_crystal_F_000 1264
_exptl_crystal_size_max 0.30
_exptl_crystal_size_mid 0.20
_exptl_crystal_size_min 0.08
_refine_diff_density_max 1.713
_refine_diff_density_min -1.022
_refine_diff_density_rms 0.109
_refine_ls_extinction_method none
_refine_ls_goodness_of_fit_ref 1.093
_refine_ls_hydrogen_treatment constr
_refine_ls_matrix_type full
_refine_ls_number_parameters 554
_refine_ls_number_reflns 19287
_refine_ls_number_restraints 0
_refine_ls_restrained_S_all 1.093
_refine_ls_R_factor_all 0.0439
_refine_ls_R_factor_gt 0.0332
_refine_ls_shift/su_max 0.002
_refine_ls_shift/su_mean 0.000
_refine_ls_structure_factor_coef Fsqd
_refine_ls_weighting_details 'calc w=1/[\s^2^(Fo^2^)+(0.0131P)^2^+4.4215P] where P=(Fo^2^+2Fc^2^)/3'
_refine_ls_weighting_scheme calc
_refine_ls_wR_factor_gt 0.0654
_refine_ls_wR_factor_ref 0.0684
_reflns_number_gt 16406
_reflns_number_total 19287
_reflns_threshold_expression >2sigma(I)
_cod_data_source_file ja401852c_si_002_6.cif
_cod_data_source_block m905
_cod_original_cell_volume 2519.1(3)
_cod_database_code 4120184

loop_
_symmetry_equiv_pos_as_xyz
'x, y, z'
'-x, -y, -z'

loop_
_atom_site_label
_atom_site_type_symbol
_atom_site_fract_x
_atom_site_fract_y
_atom_site_fract_z
_atom_site_U_iso_or_equiv
_atom_site_adp_type
_atom_site_occupancy
_atom_site_symmetry_multiplicity
_atom_site_calc_flag
_atom_site_refinement_flags
Rh1 Rh 0.66024(2) 0.635698(13) 0.134166(5) 0.00912(3) Uani 1 1 d .
Br1 Br 0.81999(3) 0.688077(19) 0.196335(7) 0.01556(4) Uani 1 1 d .
P2 P 0.65440(7) 0.43796(4) 0.158779(17) 0.01081(9) Uani 1 1 d .
P3 P 0.59169(7) 0.83637(4) 0.105406(17) 0.01102(9) Uani 1 1 d .
C1 C 0.8844(3) 0.56474(19) 0.09418(7) 0.0155(4) Uani 1 1 d .
H1A H 0.8904 0.4795 0.0873 0.023 Uiso 1 1 calc R
H1B H 0.9924 0.5657 0.1098 0.023 Uiso 1 1 calc R
H1C H 0.8770 0.6153 0.0665 0.023 Uiso 1 1 calc R
N11 N 0.5113(2) 0.60659(14) 0.08263(5) 0.0105(3) Uani 1 1 d .
C12 C 0.4721(3) 0.49647(17) 0.08009(7) 0.0119(3) Uani 1 1 d .
C13 C 0.3460(3) 0.48254(19) 0.05063(7) 0.0150(4) Uani 1 1 d .
H13 H 0.3172 0.4059 0.0499 0.018 Uiso 1 1 calc R
C14 C 0.2629(3) 0.5802(2) 0.02256(7) 0.0161(4) Uani 1 1 d .
H14 H 0.1734 0.5728 0.0031 0.019 Uiso 1 1 calc R
C15 C 0.3125(3) 0.68987(19) 0.02318(7) 0.0149(4) Uani 1 1 d .
H15 H 0.2606 0.7570 0.0032 0.018 Uiso 1 1 calc R
C16 C 0.4377(3) 0.70088(17) 0.05305(7) 0.0119(3) Uani 1 1 d .
C21 C 0.5765(3) 0.38835(17) 0.10796(7) 0.0142(4) Uani 1 1 d .
H21A H 0.6815 0.3408 0.0903 0.017 Uiso 1 1 calc R
H21B H 0.4997 0.3330 0.1161 0.017 Uiso 1 1 calc R
C31 C 0.5021(3) 0.81575(17) 0.05201(7) 0.0134(4) Uani 1 1 d .
H31A H 0.4010 0.8889 0.0447 0.016 Uiso 1 1 calc R
H31B H 0.5968 0.8098 0.0284 0.016 Uiso 1 1 calc R
C22 C 0.4807(3) 0.43301(19) 0.20231(7) 0.0164(4) Uani 1 1 d .
H22 H 0.5033 0.3456 0.2141 0.020 Uiso 1 1 calc R
C23 C 0.8577(3) 0.31352(18) 0.17305(7) 0.0151(4) Uani 1 1 d .
H23 H 0.9550 0.3209 0.1510 0.018 Uiso 1 1 calc R
C24 C 0.4891(3) 0.5142(2) 0.24113(8) 0.0230(5) Uani 1 1 d .
H24A H 0.4533 0.6015 0.2311 0.034 Uiso 1 1 calc R
H24B H 0.6121 0.4926 0.2518 0.034 Uiso 1 1 calc R
H24C H 0.4074 0.5005 0.2654 0.034 Uiso 1 1 calc R
C25 C 0.2914(3) 0.4736(3) 0.18336(9) 0.0301(6) Uani 1 1 d .
H25A H 0.2020 0.4740 0.2074 0.045 Uiso 1 1 calc R
H25B H 0.2815 0.4156 0.1610 0.045 Uiso 1 1 calc R
H25C H 0.2698 0.5569 0.1696 0.045 Uiso 1 1 calc R
C26 C 0.8336(3) 0.18391(19) 0.16955(8) 0.0215(4) Uani 1 1 d .
H26A H 0.9457 0.1218 0.1771 0.032 Uiso 1 1 calc R
H26B H 0.8029 0.1729 0.1391 0.032 Uiso 1 1 calc R
H26C H 0.7368 0.1740 0.1902 0.032 Uiso 1 1 calc R
C27 C 0.9211(3) 0.3304(2) 0.21923(8) 0.0215(4) Uani 1 1 d .
H27A H 0.8372 0.3118 0.2420 0.032 Uiso 1 1 calc R
H27B H 0.9254 0.4160 0.2216 0.032 Uiso 1 1 calc R
H27C H 1.0411 0.2741 0.2236 0.032 Uiso 1 1 calc R
C32 C 0.3946(3) 0.93095(18) 0.13690(7) 0.0156(4) Uani 1 1 d .
H32 H 0.3157 0.9896 0.1153 0.019 Uiso 1 1 calc R
C33 C 0.7436(3) 0.93449(18) 0.09459(7) 0.0154(4) Uani 1 1 d .
H33 H 0.7667 0.9643 0.1239 0.018 Uiso 1 1 calc R
C34 C 0.4466(3) 1.0069(2) 0.17225(8) 0.0227(5) Uani 1 1 d .
H34A H 0.3398 1.0469 0.1903 0.034 Uiso 1 1 calc R
H34B H 0.4969 1.0702 0.1577 0.034 Uiso 1 1 calc R
H34C H 0.5364 0.9522 0.1915 0.034 Uiso 1 1 calc R
C35 C 0.2885(3) 0.8446(2) 0.15790(8) 0.0211(4) Uani 1 1 d .
H35A H 0.3619 0.7883 0.1800 0.032 Uiso 1 1 calc R
H35B H 0.2580 0.7964 0.1347 0.032 Uiso 1 1 calc R
H35C H 0.1780 0.8939 0.1724 0.032 Uiso 1 1 calc R
C36 C 0.6572(3) 1.04900(19) 0.06537(8) 0.0202(4) Uani 1 1 d .
H36A H 0.7378 1.1026 0.0623 0.030 Uiso 1 1 calc R
H36B H 0.5427 1.0944 0.0792 0.030 Uiso 1 1 calc R
H36C H 0.6360 1.0233 0.0359 0.030 Uiso 1 1 calc R
C37 C 0.9255(3) 0.8630(2) 0.07462(8) 0.0208(4) Uani 1 1 d .
H37A H 0.9081 0.8328 0.0456 0.031 Uiso 1 1 calc R
H37B H 0.9807 0.7925 0.0946 0.031 Uiso 1 1 calc R
H37C H 1.0043 0.9177 0.0709 0.031 Uiso 1 1 calc R
Rh2 Rh 0.19648(2) 0.166712(13) 0.364073(5) 0.00924(3) Uani 1 1 d .
Br2 Br 0.36393(3) 0.226600(19) 0.299039(7) 0.01793(4) Uani 1 1 d .
P6 P 0.20542(7) -0.02773(4) 0.340733(17) 0.01109(9) Uani 1 1 d .
P5 P 0.12039(7) 0.36349(4) 0.392002(17) 0.01091(9) Uani 1 1 d .
C2 C 0.4068(3) 0.09006(19) 0.40544(7) 0.0156(4) Uani 1 1 d .
H2A H 0.3916 0.1380 0.4324 0.023 Uiso 1 1 calc R
H2B H 0.5203 0.0914 0.3900 0.023 Uiso 1 1 calc R
H2C H 0.4086 0.0044 0.4137 0.023 Uiso 1 1 calc R
N41 N 0.0327(2) 0.12889(14) 0.41513(6) 0.0104(3) Uani 1 1 d .
C42 C -0.0100(3) 0.01888(17) 0.41762(7) 0.0115(3) Uani 1 1 d .
C43 C -0.1419(3) -0.00120(19) 0.44765(7) 0.0147(4) Uani 1 1 d .
H43 H -0.1719 -0.0776 0.4485 0.018 Uiso 1 1 calc R
C44 C -0.2290(3) 0.09063(19) 0.47628(7) 0.0156(4) Uani 1 1 d .
H44 H -0.3218 0.0791 0.4963 0.019 Uiso 1 1 calc R
C45 C -0.1785(3) 0.19951(19) 0.47532(7) 0.0143(4) Uani 1 1 d .
H45 H -0.2337 0.2622 0.4955 0.017 Uiso 1 1 calc R
C46 C -0.0470(3) 0.21707(17) 0.44487(6) 0.0112(3) Uani 1 1 d .
C51 C 0.0155(3) 0.33229(17) 0.44535(7) 0.0136(4) Uani 1 1 d .
H51A H 0.1030 0.3228 0.4692 0.016 Uiso 1 1 calc R
H51B H -0.0884 0.4037 0.4522 0.016 Uiso 1 1 calc R
C61 C 0.0961(3) -0.08404(17) 0.38915(7) 0.0137(4) Uani 1 1 d .
H61A H 0.0147 -0.1304 0.3789 0.016 Uiso 1 1 calc R
H61B H 0.1887 -0.1420 0.4073 0.016 Uiso 1 1 calc R
C52 C 0.2710(3) 0.45776(18) 0.40405(7) 0.0151(4) Uani 1 1 d .
H52 H 0.3074 0.4916 0.3749 0.018 Uiso 1 1 calc R
C53 C -0.0654(3) 0.46859(17) 0.36075(7) 0.0147(4) Uani 1 1 d .
H53 H -0.1382 0.5314 0.3815 0.018 Uiso 1 1 calc R
C54 C 0.1748(3) 0.5686(2) 0.43194(8) 0.0211(4) Uani 1 1 d .
H54A H 0.1389 0.5389 0.4611 0.032 Uiso 1 1 calc R
H54B H 0.0678 0.6178 0.4166 0.032 Uiso 1 1 calc R
H54C H 0.2561 0.6200 0.4359 0.032 Uiso 1 1 calc R
C55 C 0.4431(3) 0.3819(2) 0.42604(8) 0.0208(4) Uani 1 1 d .
H55A H 0.5212 0.4353 0.4304 0.031 Uiso 1 1 calc R
H55B H 0.5056 0.3143 0.4069 0.031 Uiso 1 1 calc R
H55C H 0.4127 0.3476 0.4549 0.031 Uiso 1 1 calc R
C56 C 0.0014(4) 0.5366(2) 0.32152(8) 0.0248(5) Uani 1 1 d .
H56A H 0.0820 0.4764 0.3022 0.037 Uiso 1 1 calc R
H56B H 0.0664 0.5919 0.3326 0.037 Uiso 1 1 calc R
H56C H -0.1013 0.5853 0.3046 0.037 Uiso 1 1 calc R
C57 C -0.1858(3) 0.3930(2) 0.34480(8) 0.0201(4) Uani 1 1 d .
H57A H -0.2936 0.4490 0.3318 0.030 Uiso 1 1 calc R
H57B H -0.2208 0.3455 0.3701 0.030 Uiso 1 1 calc R
H57C H -0.1200 0.3362 0.3223 0.030 Uiso 1 1 calc R
C62 C 0.4208(3) -0.14557(18) 0.33177(7) 0.0148(4) Uani 1 1 d .
H62 H 0.5022 -0.1328 0.3549 0.018 Uiso 1 1 calc R
C63 C 0.0580(3) -0.01867(19) 0.29343(7) 0.0171(4) Uani 1 1 d .
H63 H 0.1054 0.0252 0.2681 0.021 Uiso 1 1 calc R
C64 C -0.1309(3) 0.0614(2) 0.30572(9) 0.0244(5) Uani 1 1 d .
H64A H -0.2051 0.0768 0.2794 0.037 Uiso 1 1 calc R
H64B H -0.1233 0.1403 0.3166 0.037 Uiso 1 1 calc R
H64C H -0.1852 0.0182 0.3290 0.037 Uiso 1 1 calc R
C65 C 0.0465(3) -0.1424(2) 0.27666(8) 0.0234(5) Uani 1 1 d .
H65A H 0.0017 -0.1885 0.3008 0.035 Uiso 1 1 calc R
H65B H 0.1661 -0.1907 0.2665 0.035 Uiso 1 1 calc R
H65C H -0.0357 -0.1272 0.2519 0.035 Uiso 1 1 calc R
C66 C 0.5076(3) -0.1218(2) 0.28692(8) 0.0223(5) Uani 1 1 d .
H66A H 0.6313 -0.1748 0.2851 0.034 Uiso 1 1 calc R
H66B H 0.5082 -0.0348 0.2840 0.034 Uiso 1 1 calc R
H66C H 0.4390 -0.1405 0.2629 0.034 Uiso 1 1 calc R
C67 C 0.4161(3) -0.28041(18) 0.33810(8) 0.0205(4) Uani 1 1 d .
H67A H 0.3550 -0.3023 0.3132 0.031 Uiso 1 1 calc R
H67B H 0.3510 -0.2908 0.3660 0.031 Uiso 1 1 calc R
H67C H 0.5392 -0.3345 0.3392 0.031 Uiso 1 1 calc R
B2 B 0.1297(3) 0.2121(2) 0.05393(8) 0.0150(4) Uani 1 1 d .
F5 F 0.1540(2) 0.29219(13) 0.01865(5) 0.0246(3) Uani 1 1 d .
F6 F 0.21306(19) 0.23511(13) 0.09157(5) 0.0222(3) Uani 1 1 d .
F7 F -0.05300(18) 0.23330(15) 0.06298(5) 0.0278(3) Uani 1 1 d .
F8 F 0.2033(2) 0.09112(13) 0.04169(5) 0.0312(4) Uani 1 1 d .
B1 B 0.6438(3) 0.7286(2) 0.44766(8) 0.0148(4) Uani 1 1 d .
F1 F 0.67504(19) 0.79396(13) 0.48341(5) 0.0242(3) Uiso 1 1 d .
F2 F 0.7035(2) 0.60279(13) 0.45761(6) 0.0337(4) Uani 1 1 d .
F3 F 0.45941(18) 0.76209(14) 0.44091(5) 0.0247(3) Uani 1 1 d .
F4 F 0.73422(18) 0.75903(13) 0.40947(4) 0.0208(3) Uani 1 1 d .

loop_
_atom_site_aniso_label
_atom_site_aniso_U_11
_atom_site_aniso_U_22
_atom_site_aniso_U_33
_atom_site_aniso_U_23
_atom_site_aniso_U_13
_atom_site_aniso_U_12
Rh1 0.00958(6) 0.00949(5) 0.00854(6) -0.00050(5) -0.00095(5) -0.00292(5)
Br1 0.01746(10) 0.01708(8) 0.01271(9) -0.00293(7) -0.00476(7) -0.00468(7)
P2 0.0119(2) 0.01051(19) 0.0103(2) 0.00015(16) -0.00051(18) -0.00358(17)
P3 0.0128(2) 0.01024(19) 0.0105(2) 0.00045(16) -0.00120(18) -0.00389(17)
C1 0.0121(9) 0.0179(8) 0.0154(9) -0.0031(7) 0.0018(7) -0.0023(7)
N11 0.0094(7) 0.0124(6) 0.0094(7) 0.0003(5) -0.0010(6) -0.0025(6)
C12 0.0114(8) 0.0143(8) 0.0111(8) -0.0017(6) -0.0006(7) -0.0049(7)
C13 0.0147(9) 0.0186(8) 0.0140(9) -0.0021(7) -0.0026(7) -0.0077(7)
C14 0.0136(9) 0.0232(9) 0.0128(9) -0.0024(7) -0.0024(7) -0.0070(8)
C15 0.0142(9) 0.0184(8) 0.0113(9) 0.0013(7) -0.0029(7) -0.0030(7)
C16 0.0119(8) 0.0137(7) 0.0095(8) -0.0013(6) -0.0001(7) -0.0026(7)
C21 0.0177(10) 0.0118(7) 0.0144(9) -0.0005(7) -0.0036(8) -0.0058(7)
C31 0.0166(9) 0.0119(7) 0.0123(9) 0.0011(6) -0.0022(7) -0.0048(7)
C22 0.0188(10) 0.0167(8) 0.0146(9) 0.0000(7) 0.0039(8) -0.0071(8)
C23 0.0145(9) 0.0132(8) 0.0164(10) 0.0005(7) -0.0011(8) -0.0018(7)
C24 0.0270(12) 0.0268(11) 0.0158(10) -0.0042(8) 0.0063(9) -0.0090(9)
C25 0.0154(11) 0.0454(15) 0.0298(14) -0.0024(11) 0.0043(10) -0.0094(10)
C26 0.0265(12) 0.0131(8) 0.0238(11) 0.0001(8) -0.0052(9) -0.0031(8)
C27 0.0246(11) 0.0195(9) 0.0210(11) 0.0006(8) -0.0099(9) -0.0058(8)
C32 0.0178(10) 0.0135(8) 0.0134(9) 0.0004(7) 0.0000(8) -0.0012(7)
C33 0.0179(10) 0.0149(8) 0.0153(9) 0.0006(7) -0.0029(8) -0.0076(7)
C34 0.0309(13) 0.0194(9) 0.0181(11) -0.0066(8) 0.0047(9) -0.0071(9)
C35 0.0174(10) 0.0239(10) 0.0210(11) -0.0012(8) 0.0044(9) -0.0049(8)
C36 0.0250(11) 0.0157(9) 0.0224(11) 0.0054(8) -0.0031(9) -0.0105(8)
C37 0.0165(10) 0.0248(10) 0.0242(11) -0.0020(9) 0.0016(9) -0.0107(8)
Rh2 0.00979(7) 0.00889(5) 0.00909(7) -0.00016(5) 0.00026(5) -0.00278(5)
Br2 0.01951(10) 0.01751(9) 0.01562(10) 0.00276(7) 0.00577(8) -0.00472(8)
P6 0.0128(2) 0.01011(18) 0.0106(2) -0.00150(16) 0.00015(18) -0.00350(17)
P5 0.0128(2) 0.00910(18) 0.0110(2) -0.00079(16) 0.00001(18) -0.00330(17)
C2 0.0151(9) 0.0158(8) 0.0149(9) 0.0000(7) -0.0035(8) -0.0022(7)
N41 0.0084(7) 0.0105(6) 0.0118(7) -0.0014(5) -0.0008(6) -0.0017(5)
C42 0.0124(9) 0.0118(7) 0.0110(8) 0.0009(6) -0.0021(7) -0.0045(6)
C43 0.0148(9) 0.0168(8) 0.0146(9) 0.0007(7) -0.0001(7) -0.0080(7)
C44 0.0134(9) 0.0211(9) 0.0133(9) 0.0003(7) 0.0028(7) -0.0070(7)
C45 0.0127(9) 0.0172(8) 0.0124(9) -0.0021(7) 0.0014(7) -0.0032(7)
C46 0.0117(8) 0.0119(7) 0.0094(8) -0.0004(6) -0.0010(7) -0.0020(6)
C51 0.0166(9) 0.0119(7) 0.0124(9) -0.0015(6) 0.0019(7) -0.0040(7)
C61 0.0163(9) 0.0110(7) 0.0140(9) -0.0013(6) 0.0015(7) -0.0045(7)
C52 0.0160(9) 0.0146(8) 0.0164(10) -0.0014(7) 0.0011(8) -0.0071(7)
C53 0.0158(9) 0.0111(7) 0.0155(9) -0.0001(7) -0.0019(8) -0.0007(7)
C54 0.0261(12) 0.0171(9) 0.0235(11) -0.0082(8) 0.0030(9) -0.0107(8)
C55 0.0162(10) 0.0222(10) 0.0272(12) -0.0003(8) -0.0021(9) -0.0105(8)
C56 0.0297(13) 0.0206(10) 0.0239(12) 0.0095(9) -0.0056(10) -0.0077(9)
C57 0.0210(11) 0.0206(9) 0.0194(11) 0.0026(8) -0.0066(9) -0.0062(8)
C62 0.0148(9) 0.0137(8) 0.0150(9) -0.0045(7) 0.0011(7) -0.0019(7)
C63 0.0207(10) 0.0172(8) 0.0148(10) 0.0000(7) -0.0029(8) -0.0071(8)
C64 0.0218(11) 0.0223(10) 0.0286(13) -0.0035(9) -0.0104(10) -0.0032(9)
C65 0.0278(12) 0.0221(10) 0.0232(12) -0.0079(9) -0.0040(10) -0.0099(9)
C66 0.0221(11) 0.0212(9) 0.0231(11) -0.0054(8) 0.0107(9) -0.0060(8)
C67 0.0287(12) 0.0114(8) 0.0192(11) -0.0037(7) 0.0021(9) -0.0016(8)
B2 0.0132(10) 0.0153(9) 0.0167(11) -0.0020(8) -0.0012(8) -0.0036(8)
F5 0.0338(8) 0.0286(7) 0.0174(7) 0.0017(5) -0.0021(6) -0.0190(6)
F6 0.0231(7) 0.0269(7) 0.0178(7) -0.0020(5) -0.0062(5) -0.0080(6)
F7 0.0136(6) 0.0407(8) 0.0300(8) -0.0056(6) 0.0034(6) -0.0090(6)
F8 0.0383(9) 0.0168(6) 0.0322(8) -0.0066(6) -0.0109(7) 0.0051(6)
B1 0.0143(10) 0.0147(9) 0.0158(11) -0.0012(8) -0.0008(8) -0.0048(8)
F2 0.0377(9) 0.0144(6) 0.0427(10) 0.0042(6) 0.0116(7) 0.0006(6)
F3 0.0138(6) 0.0388(8) 0.0214(7) -0.0024(6) -0.0003(5) -0.0067(6)
F4 0.0194(7) 0.0263(6) 0.0172(6) -0.0010(5) 0.0030(5) -0.0075(5)

loop_
_atom_type_symbol
_atom_type_description
_atom_type_scat_dispersion_real
_atom_type_scat_dispersion_imag
_atom_type_scat_source
C C 0.0033 0.0016 'International Tables Vol C Tables 4.2.6.8 and 6.1.1.4'
H H 0.0000 0.0000 'International Tables Vol C Tables 4.2.6.8 and 6.1.1.4'
N N 0.0061 0.0033 'International Tables Vol C Tables 4.2.6.8 and 6.1.1.4'
B B 0.0013 0.0007 'International Tables Vol C Tables 4.2.6.8 and 6.1.1.4'
F F 0.0171 0.0103 'International Tables Vol C Tables 4.2.6.8 and 6.1.1.4'
P P 0.1023 0.0942 'International Tables Vol C Tables 4.2.6.8 and 6.1.1.4'
Br Br -0.2901 2.4595 'International Tables Vol C Tables 4.2.6.8 and 6.1.1.4'
Rh Rh -1.1178 0.9187 'International Tables Vol C Tables 4.2.6.8 and 6.1.1.4'

loop_
_geom_angle_atom_site_label_1
_geom_angle_atom_site_label_2
_geom_angle_atom_site_label_3
_geom_angle
C1 Rh1 N11 86.70(8)
C1 Rh1 P3 97.47(6)
N11 Rh1 P3 84.40(5)
C1 Rh1 P2 91.11(6)
N11 Rh1 P2 84.37(5)
P3 Rh1 P2 165.44(2)
C1 Rh1 Br1 96.72(6)
N11 Rh1 Br1 175.12(4)
P3 Rh1 Br1 91.683(15)
P2 Rh1 Br1 99.004(15)
C21 P2 C23 104.68(9)
C21 P2 C22 105.77(10)
C23 P2 C22 107.20(10)
C21 P2 Rh1 98.71(6)
C23 P2 Rh1 123.45(7)
C22 P2 Rh1 114.73(7)
C31 P3 C33 107.23(10)
C31 P3 C32 104.25(10)
C33 P3 C32 106.16(10)
C31 P3 Rh1 100.00(6)
C33 P3 Rh1 128.03(7)
C32 P3 Rh1 108.81(7)
Rh1 C1 H1A 109.5
Rh1 C1 H1B 109.5
H1A C1 H1B 109.5
Rh1 C1 H1C 109.5
H1A C1 H1C 109.5
H1B C1 H1C 109.5
C12 N11 C16 119.12(17)
C12 N11 Rh1 120.31(13)
C16 N11 Rh1 120.33(13)
N11 C12 C13 121.00(18)
N11 C12 C21 118.11(17)
C13 C12 C21 120.79(17)
C14 C13 C12 119.84(19)
C14 C13 H13 120.1
C12 C13 H13 120.1
C13 C14 C15 118.87(19)
C13 C14 H14 120.6
C15 C14 H14 120.6
C16 C15 C14 119.78(19)
C16 C15 H15 120.1
C14 C15 H15 120.1
N11 C16 C15 121.09(18)
N11 C16 C31 118.47(17)
C15 C16 C31 120.37(17)
C12 C21 P2 111.78(13)
C12 C21 H21A 109.3
P2 C21 H21A 109.3
C12 C21 H21B 109.3
P2 C21 H21B 109.3
H21A C21 H21B 107.9
C16 C31 P3 111.54(14)
C16 C31 H31A 109.3
P3 C31 H31A 109.3
C16 C31 H31B 109.3
P3 C31 H31B 109.3
H31A C31 H31B 108.0
C24 C22 C25 109.4(2)
C24 C22 P2 111.61(15)
C25 C22 P2 111.37(16)
C24 C22 H22 108.1
C25 C22 H22 108.1
P2 C22 H22 108.1
C26 C23 C27 110.92(18)
C26 C23 P2 113.03(15)
C27 C23 P2 110.92(15)
C26 C23 H23 107.2
C27 C23 H23 107.2
P2 C23 H23 107.2
C22 C24 H24A 109.5
C22 C24 H24B 109.5
H24A C24 H24B 109.5
C22 C24 H24C 109.5
H24A C24 H24C 109.5
H24B C24 H24C 109.5
C22 C25 H25A 109.5
C22 C25 H25B 109.5
H25A C25 H25B 109.5
C22 C25 H25C 109.5
H25A C25 H25C 109.5
H25B C25 H25C 109.5
C23 C26 H26A 109.5
C23 C26 H26B 109.5
H26A C26 H26B 109.5
C23 C26 H26C 109.5
H26A C26 H26C 109.5
H26B C26 H26C 109.5
C23 C27 H27A 109.5
C23 C27 H27B 109.5
H27A C27 H27B 109.5
C23 C27 H27C 109.5
H27A C27 H27C 109.5
H27B C27 H27C 109.5
C34 C32 C35 111.03(18)
C34 C32 P3 112.85(16)
C35 C32 P3 108.45(14)
C34 C32 H32 108.1
C35 C32 H32 108.1
P3 C32 H32 108.1
C37 C33 C36 110.99(18)
C37 C33 P3 112.29(14)
C36 C33 P3 111.60(15)
C37 C33 H33 107.2
C36 C33 H33 107.2
P3 C33 H33 107.2
C32 C34 H34A 109.5
C32 C34 H34B 109.5
H34A C34 H34B 109.5
C32 C34 H34C 109.5
H34A C34 H34C 109.5
H34B C34 H34C 109.5
C32 C35 H35A 109.5
C32 C35 H35B 109.5
H35A C35 H35B 109.5
C32 C35 H35C 109.5
H35A C35 H35C 109.5
H35B C35 H35C 109.5
C33 C36 H36A 109.5
C33 C36 H36B 109.5
H36A C36 H36B 109.5
C33 C36 H36C 109.5
H36A C36 H36C 109.5
H36B C36 H36C 109.5
C33 C37 H37A 109.5
C33 C37 H37B 109.5
H37A C37 H37B 109.5
C33 C37 H37C 109.5
H37A C37 H37C 109.5
H37B C37 H37C 109.5
N41 Rh2 C2 86.31(8)
N41 Rh2 P6 84.96(5)
C2 Rh2 P6 90.34(6)
N41 Rh2 P5 84.55(5)
C2 Rh2 P5 96.70(6)
P6 Rh2 P5 166.95(2)
N41 Rh2 Br2 173.84(5)
C2 Rh2 Br2 99.67(6)
P6 Rh2 Br2 96.443(15)
P5 Rh2 Br2 93.203(15)
C61 P6 C62 105.85(9)
C61 P6 C63 106.60(10)
C62 P6 C63 110.50(10)
C61 P6 Rh2 99.54(6)
C62 P6 Rh2 121.03(7)
C63 P6 Rh2 111.61(7)
C51 P5 C52 106.30(10)
C51 P5 C53 104.37(10)
C52 P5 C53 105.44(9)
C51 P5 Rh2 99.49(6)
C52 P5 Rh2 128.02(7)
C53 P5 Rh2 110.75(7)
Rh2 C2 H2A 109.5
Rh2 C2 H2B 109.5
H2A C2 H2B 109.5
Rh2 C2 H2C 109.5
H2A C2 H2C 109.5
H2B C2 H2C 109.5
C42 N41 C46 118.93(17)
C42 N41 Rh2 120.30(13)
C46 N41 Rh2 120.55(12)
N41 C42 C43 121.17(18)
N41 C42 C61 118.69(17)
C43 C42 C61 120.04(17)
C44 C43 C42 119.74(18)
C44 C43 H43 120.1
C42 C43 H43 120.1
C45 C44 C43 118.89(19)
C45 C44 H44 120.6
C43 C44 H44 120.6
C44 C45 C46 120.02(19)
C44 C45 H45 120.0
C46 C45 H45 120.0
N41 C46 C45 121.06(17)
N41 C46 C51 118.71(17)
C45 C46 C51 120.19(17)
C46 C51 P5 111.93(14)
C46 C51 H51A 109.2
P5 C51 H51A 109.2
C46 C51 H51B 109.2
P5 C51 H51B 109.2
H51A C51 H51B 107.9
C42 C61 P6 112.60(13)
C42 C61 H61A 109.1
P6 C61 H61A 109.1
C42 C61 H61B 109.1
P6 C61 H61B 109.1
H61A C61 H61B 107.8
C55 C52 C54 110.86(19)
C55 C52 P5 112.62(14)
C54 C52 P5 111.63(15)
C55 C52 H52 107.1
C54 C52 H52 107.1
P5 C52 H52 107.1
C56 C53 C57 110.52(19)
C56 C53 P5 112.61(16)
C57 C53 P5 108.57(13)
C56 C53 H53 108.3
C57 C53 H53 108.3
P5 C53 H53 108.3
C52 C54 H54A 109.5
C52 C54 H54B 109.5
H54A C54 H54B 109.5
C52 C54 H54C 109.5
H54A C54 H54C 109.5
H54B C54 H54C 109.5
C52 C55 H55A 109.5
C52 C55 H55B 109.5
H55A C55 H55B 109.5
C52 C55 H55C 109.5
H55A C55 H55C 109.5
H55B C55 H55C 109.5
C53 C56 H56A 109.5
C53 C56 H56B 109.5
H56A C56 H56B 109.5
C53 C56 H56C 109.5
H56A C56 H56C 109.5
H56B C56 H56C 109.5
C53 C57 H57A 109.5
C53 C57 H57B 109.5
H57A C57 H57B 109.5
C53 C57 H57C 109.5
H57A C57 H57C 109.5
H57B C57 H57C 109.5
C66 C62 C67 111.66(17)
C66 C62 P6 110.56(15)
C67 C62 P6 116.00(15)
C66 C62 H62 105.9
C67 C62 H62 105.9
P6 C62 H62 105.9
C65 C63 C64 109.57(19)
C65 C63 P6 116.08(16)
C64 C63 P6 109.05(16)
C65 C63 H63 107.3
C64 C63 H63 107.3
P6 C63 H63 107.3
C63 C64 H64A 109.5
C63 C64 H64B 109.5
H64A C64 H64B 109.5
C63 C64 H64C 109.5
H64A C64 H64C 109.5
H64B C64 H64C 109.5
C63 C65 H65A 109.5
C63 C65 H65B 109.5
H65A C65 H65B 109.5
C63 C65 H65C 109.5
H65A C65 H65C 109.5
H65B C65 H65C 109.5
C62 C66 H66A 109.5
C62 C66 H66B 109.5
H66A C66 H66B 109.5
C62 C66 H66C 109.5
H66A C66 H66C 109.5
H66B C66 H66C 109.5
C62 C67 H67A 109.5
C62 C67 H67B 109.5
H67A C67 H67B 109.5
C62 C67 H67C 109.5
H67A C67 H67C 109.5
H67B C67 H67C 109.5
F8 B2 F7 109.97(18)
F8 B2 F6 110.17(18)
F7 B2 F6 109.55(19)
F8 B2 F5 109.05(19)
F7 B2 F5 108.45(18)
F6 B2 F5 109.63(18)
F2 B1 F3 109.67(18)
F2 B1 F4 110.09(18)
F3 B1 F4 109.80(18)
F2 B1 F1 109.51(19)
F3 B1 F1 108.22(18)
F4 B1 F1 109.51(17)

loop_
_geom_bond_atom_site_label_1
_geom_bond_atom_site_label_2
_geom_bond_distance
Rh1 C1 2.061(2)
Rh1 N11 2.0645(17)
Rh1 P3 2.3060(5)
Rh1 P2 2.3229(5)
Rh1 Br1 2.4692(3)
P2 C21 1.835(2)
P2 C23 1.846(2)
P2 C22 1.847(2)
P3 C31 1.828(2)
P3 C33 1.834(2)
P3 C32 1.854(2)
C1 H1A 0.9800
C1 H1B 0.9800
C1 H1C 0.9800
N11 C12 1.361(2)
N11 C16 1.364(2)
C12 C13 1.393(3)
C12 C21 1.501(3)
C13 C14 1.379(3)
C13 H13 0.9500
C14 C15 1.391(3)
C14 H14 0.9500
C15 C16 1.385(3)
C15 H15 0.9500
C16 C31 1.508(3)
C21 H21A 0.9900
C21 H21B 0.9900
C31 H31A 0.9900
C31 H31B 0.9900
C22 C24 1.533(3)
C22 C25 1.538(3)
C22 H22 1.0000
C23 C26 1.530(3)
C23 C27 1.532(3)
C23 H23 1.0000
C24 H24A 0.9800
C24 H24B 0.9800
C24 H24C 0.9800
C25 H25A 0.9800
C25 H25B 0.9800
C25 H25C 0.9800
C26 H26A 0.9800
C26 H26B 0.9800
C26 H26C 0.9800
C27 H27A 0.9800
C27 H27B 0.9800
C27 H27C 0.9800
C32 C34 1.531(3)
C32 C35 1.535(3)
C32 H32 1.0000
C33 C37 1.531(3)
C33 C36 1.532(3)
C33 H33 1.0000
C34 H34A 0.9800
C34 H34B 0.9800
C34 H34C 0.9800
C35 H35A 0.9800
C35 H35B 0.9800
C35 H35C 0.9800
C36 H36A 0.9800
C36 H36B 0.9800
C36 H36C 0.9800
C37 H37A 0.9800
C37 H37B 0.9800
C37 H37C 0.9800
Rh2 N41 2.0546(17)
Rh2 C2 2.060(2)
Rh2 P6 2.3133(5)
Rh2 P5 2.3187(5)
Rh2 Br2 2.4710(3)
P6 C61 1.829(2)
P6 C62 1.841(2)
P6 C63 1.846(2)
P5 C51 1.831(2)
P5 C52 1.838(2)
P5 C53 1.850(2)
C2 H2A 0.9800
C2 H2B 0.9800
C2 H2C 0.9800
N41 C42 1.365(2)
N41 C46 1.367(2)
C42 C43 1.393(3)
C42 C61 1.504(3)
C43 C44 1.385(3)
C43 H43 0.9500
C44 C45 1.385(3)
C44 H44 0.9500
C45 C46 1.389(3)
C45 H45 0.9500
C46 C51 1.506(3)
C51 H51A 0.9900
C51 H51B 0.9900
C61 H61A 0.9900
C61 H61B 0.9900
C52 C55 1.528(3)
C52 C54 1.533(3)
C52 H52 1.0000
C53 C56 1.525(3)
C53 C57 1.530(3)
C53 H53 1.0000
C54 H54A 0.9800
C54 H54B 0.9800
C54 H54C 0.9800
C55 H55A 0.9800
C55 H55B 0.9800
C55 H55C 0.9800
C56 H56A 0.9800
C56 H56B 0.9800
C56 H56C 0.9800
C57 H57A 0.9800
C57 H57B 0.9800
C57 H57C 0.9800
C62 C66 1.527(3)
C62 C67 1.531(3)
C62 H62 1.0000
C63 C65 1.531(3)
C63 C64 1.532(3)
C63 H63 1.0000
C64 H64A 0.9800
C64 H64B 0.9800
C64 H64C 0.9800
C65 H65A 0.9800
C65 H65B 0.9800
C65 H65C 0.9800
C66 H66A 0.9800
C66 H66B 0.9800
C66 H66C 0.9800
C67 H67A 0.9800
C67 H67B 0.9800
C67 H67C 0.9800
B2 F8 1.384(3)
B2 F7 1.386(3)
B2 F6 1.398(3)
B2 F5 1.400(3)
B1 F2 1.385(3)
B1 F3 1.394(3)
B1 F4 1.398(3)
B1 F1 1.399(3)

loop_
_geom_torsion_atom_site_label_1
_geom_torsion_atom_site_label_2
_geom_torsion_atom_site_label_3
_geom_torsion_atom_site_label_4
_geom_torsion
C1 Rh1 P2 C21 -72.50(9)
N11 Rh1 P2 C21 14.08(8)
P3 Rh1 P2 C21 53.78(11)
Br1 Rh1 P2 C21 -169.48(7)
C1 Rh1 P2 C23 41.61(11)
N11 Rh1 P2 C23 128.18(10)
P3 Rh1 P2 C23 167.88(10)
Br1 Rh1 P2 C23 -55.37(9)
C1 Rh1 P2 C22 175.59(10)
N11 Rh1 P2 C22 -97.83(9)
P3 Rh1 P2 C22 -58.14(12)
Br1 Rh1 P2 C22 78.61(8)
C1 Rh1 P3 C31 73.69(9)
N11 Rh1 P3 C31 -12.23(8)
P2 Rh1 P3 C31 -51.93(11)
Br1 Rh1 P3 C31 170.69(7)
C1 Rh1 P3 C33 -47.63(11)
N11 Rh1 P3 C33 -133.55(10)
P2 Rh1 P3 C33 -173.25(11)
Br1 Rh1 P3 C33 49.37(9)
C1 Rh1 P3 C32 -177.40(10)
N11 Rh1 P3 C32 96.68(9)
P2 Rh1 P3 C32 56.98(11)
Br1 Rh1 P3 C32 -80.40(8)
C1 Rh1 N11 C12 89.27(15)
P3 Rh1 N11 C12 -172.89(15)
P2 Rh1 N11 C12 -2.18(14)
C1 Rh1 N11 C16 -96.55(15)
P3 Rh1 N11 C16 1.29(14)
P2 Rh1 N11 C16 172.01(15)
C16 N11 C12 C13 -6.0(3)
Rh1 N11 C12 C13 168.27(15)
C16 N11 C12 C21 170.45(18)
Rh1 N11 C12 C21 -15.3(2)
N11 C12 C13 C14 2.0(3)
C21 C12 C13 C14 -174.34(19)
C12 C13 C14 C15 2.4(3)
C13 C14 C15 C16 -2.7(3)
C12 N11 C16 C15 5.6(3)
Rh1 N11 C16 C15 -168.62(15)
C12 N11 C16 C31 -171.50(17)
Rh1 N11 C16 C31 14.2(2)
C14 C15 C16 N11 -1.3(3)
C14 C15 C16 C31 175.78(19)
N11 C12 C21 P2 28.4(2)
C13 C12 C21 P2 -155.16(16)
C23 P2 C21 C12 -153.32(15)
C22 P2 C21 C12 93.62(16)
Rh1 P2 C21 C12 -25.26(15)
N11 C16 C31 P3 -25.3(2)
C15 C16 C31 P3 157.57(16)
C33 P3 C31 C16 157.41(14)
C32 P3 C31 C16 -90.29(15)
Rh1 P3 C31 C16 22.21(15)
C21 P2 C22 C24 -159.31(16)
C23 P2 C22 C24 89.40(17)
Rh1 P2 C22 C24 -51.66(17)
C21 P2 C22 C25 -36.69(18)
C23 P2 C22 C25 -147.97(17)
Rh1 P2 C22 C25 70.97(17)
C21 P2 C23 C26 -45.02(18)
C22 P2 C23 C26 67.01(18)
Rh1 P2 C23 C26 -156.16(13)
C21 P2 C23 C27 -170.34(15)
C22 P2 C23 C27 -58.30(17)
Rh1 P2 C23 C27 78.53(16)
C31 P3 C32 C34 -154.25(15)
C33 P3 C32 C34 -41.18(17)
Rh1 P3 C32 C34 99.75(15)
C31 P3 C32 C35 82.31(16)
C33 P3 C32 C35 -164.62(15)
Rh1 P3 C32 C35 -23.70(17)
C31 P3 C33 C37 -77.31(17)
C32 P3 C33 C37 171.70(16)
Rh1 P3 C33 C37 40.94(19)
C31 P3 C33 C36 48.05(18)
C32 P3 C33 C36 -62.94(18)
Rh1 P3 C33 C36 166.30(12)
N41 Rh2 P6 C61 -9.62(8)
C2 Rh2 P6 C61 76.64(9)
P5 Rh2 P6 C61 -46.17(12)
Br2 Rh2 P6 C61 176.42(7)
N41 Rh2 P6 C62 -124.72(9)
C2 Rh2 P6 C62 -38.46(10)
P5 Rh2 P6 C62 -161.27(11)
Br2 Rh2 P6 C62 61.31(8)
N41 Rh2 P6 C63 102.60(9)
C2 Rh2 P6 C63 -171.13(10)
P5 Rh2 P6 C63 66.05(12)
Br2 Rh2 P6 C63 -71.36(8)
N41 Rh2 P5 C51 12.40(8)
C2 Rh2 P5 C51 -73.22(9)
P6 Rh2 P5 C51 48.98(12)
Br2 Rh2 P5 C51 -173.35(7)
N41 Rh2 P5 C52 131.87(10)
C2 Rh2 P5 C52 46.25(11)
P6 Rh2 P5 C52 168.45(11)
Br2 Rh2 P5 C52 -53.89(9)
N41 Rh2 P5 C53 -97.01(9)
C2 Rh2 P5 C53 177.37(10)
P6 Rh2 P5 C53 -60.43(12)
Br2 Rh2 P5 C53 77.23(7)
C2 Rh2 N41 C42 -90.94(15)
P6 Rh2 N41 C42 -0.28(14)
P5 Rh2 N41 C42 171.96(15)
C2 Rh2 N41 C46 94.55(16)
P6 Rh2 N41 C46 -174.78(15)
P5 Rh2 N41 C46 -2.55(14)
C46 N41 C42 C43 4.6(3)
Rh2 N41 C42 C43 -169.95(15)
C46 N41 C42 C61 -171.68(18)
Rh2 N41 C42 C61 13.7(2)
N41 C42 C43 C44 -1.5(3)
C61 C42 C43 C44 174.81(19)
C42 C43 C44 C45 -2.0(3)
C43 C44 C45 C46 2.3(3)
C42 N41 C46 C45 -4.3(3)
Rh2 N41 C46 C45 170.23(15)
C42 N41 C46 C51 173.22(17)
Rh2 N41 C46 C51 -12.2(2)
C44 C45 C46 N41 0.9(3)
C44 C45 C46 C51 -176.66(19)
N41 C46 C51 P5 23.7(2)
C45 C46 C51 P5 -158.75(16)
C52 P5 C51 C46 -155.92(14)
C53 P5 C51 C46 92.90(15)
Rh2 P5 C51 C46 -21.53(15)
N41 C42 C61 P6 -22.4(2)
C43 C42 C61 P6 161.20(16)
C62 P6 C61 C42 144.92(15)
C63 P6 C61 C42 -97.40(16)
Rh2 P6 C61 C42 18.69(15)
C51 P5 C52 C55 75.17(17)
C53 P5 C52 C55 -174.41(16)
Rh2 P5 C52 C55 -41.37(19)
C51 P5 C52 C54 -50.29(18)
C53 P5 C52 C54 60.14(18)
Rh2 P5 C52 C54 -166.82(12)
C51 P5 C53 C56 162.65(16)
C52 P5 C53 C56 50.86(18)
Rh2 P5 C53 C56 -91.14(15)
C51 P5 C53 C57 -74.63(16)
C52 P5 C53 C57 173.58(15)
Rh2 P5 C53 C57 31.58(16)
C61 P6 C62 C66 168.77(15)
C63 P6 C62 C66 53.73(18)
Rh2 P6 C62 C66 -79.40(16)
C61 P6 C62 C67 40.33(19)
C63 P6 C62 C67 -74.70(18)
Rh2 P6 C62 C67 152.16(14)
C61 P6 C63 C65 -69.47(19)
C62 P6 C63 C65 45.1(2)
Rh2 P6 C63 C65 -177.18(15)
C61 P6 C63 C64 54.84(17)
C62 P6 C63 C64 169.40(15)
Rh2 P6 C63 C64 -52.87(16)
